data_1546551
loop_
_publ_author_name
'Hamdouni, Noudjoud'
'Boudjada, Ali'
'Meinnel, Jean'
'Fiala, Abdelali'
'Brahim Ladouani, Hayet'
'Lemallem, Salah Eddine'

_publ_section_title
;
 Methyl 2-cyano-2-(1,3-dithian-2-ylidene)acetate
;
_journal_coeditor_code SU5381
_journal_issue 7
_journal_name_full IUCrData
_journal_page_first x171018
_journal_paper_doi 10.1107/S2414314617010185
_journal_volume 2
_journal_year 2017
_chemical_formula_iupac 'C8 H9 N O2 S2'
_chemical_formula_moiety 'C8 H9 N O2 S2'
_chemical_formula_sum 'C8 H9 N O2 S2'
_chemical_formula_weight 215.28
_chemical_name_systematic
;
Methyl 2-cyano-2-(1,3-dithian-2-ylidene)acetate
;
_space_group_IT_number 14
_symmetry_cell_setting monoclinic
_symmetry_space_group_name_Hall '-P 2ybc'
_symmetry_space_group_name_H-M 'P 1 21/c 1'
_atom_sites_solution_hydrogens geom
_atom_sites_solution_primary direct
_atom_sites_solution_secondary difmap
_audit_conform_dict_name cif_core.dic
_audit_conform_dict_version 2.4.3
_audit_creation_method 'WinGX routine CIF_UPDATE'
_cell_angle_alpha 90
_cell_angle_beta 94.923(9)
_cell_angle_gamma 90
_cell_formula_units_Z 4
_cell_length_a 7.4927(6)
_cell_length_b 15.2501(19)
_cell_length_c 8.5522(9)
_cell_measurement_reflns_used 1541
_cell_measurement_temperature 293(2)
_cell_measurement_theta_max 28.88
_cell_measurement_theta_min 3.72
_cell_volume 973.61(18)
_computing_cell_refinement
;
CrysAlis PRO (Agilent, 2013)
;
_computing_data_collection
;
CrysAlis PRO (Agilent, 2013)
;
_computing_data_reduction
;
CrysAlis PRO (Agilent, 2013)
;
_computing_molecular_graphics
;
PLATON (Spek, 2009) and Mercury (Macrae <i>et al.</i>,  2008)
;
_computing_publication_material
;
WinGX (Farrugia, 2012)
;
_computing_structure_refinement
;
SHELXL97 (Sheldrick, 2008)
;
_computing_structure_solution
;
SIR92 (Altomare <i>et al.</i>,  1994)
;
_diffrn_ambient_temperature 293(2)
_diffrn_detector_area_resol_mean 8.02
_diffrn_measured_fraction_theta_full 0.99
_diffrn_measured_fraction_theta_max 0.881
_diffrn_measurement_device '\k-geometry diffractometer'
_diffrn_measurement_device_type 'Agilent Technologies Xcalibur Eos'
_diffrn_measurement_method '\w scans'
_diffrn_radiation_monochromator graphite
_diffrn_radiation_type MoK\a
_diffrn_radiation_wavelength 0.7107
_diffrn_reflns_av_R_equivalents 0.036
_diffrn_reflns_limit_h_max 11
_diffrn_reflns_limit_h_min -6
_diffrn_reflns_limit_k_max 22
_diffrn_reflns_limit_k_min -10
_diffrn_reflns_limit_l_max 10
_diffrn_reflns_limit_l_min -12
_diffrn_reflns_number 6282
_diffrn_reflns_reduction_process
;
        Scaled and merged with Sortav
        R.H. Blessing, (1987) Cryst. Rev. 1, 3-58
        R.H. Blessing, (1989) J. Appl. Cryst. 22, 396-397
;
_diffrn_reflns_theta_full 25.241
_diffrn_reflns_theta_max 32.406
_diffrn_reflns_theta_min 3.038
_diffrn_standards_number 0
_exptl_absorpt_coefficient_mu 0.512
_exptl_absorpt_correction_T_max 1.000
_exptl_absorpt_correction_T_min 0.842
_exptl_absorpt_correction_type multi-scan
_exptl_absorpt_process_details
;
(CrysAlis PRO; Agilent, 2013)
;
_exptl_crystal_colour 'Pale yellow'
_exptl_crystal_density_diffrn 1.469
_exptl_crystal_density_method 'not measured'
_exptl_crystal_description needle
_exptl_crystal_F_000 448
_exptl_crystal_size_max 0.280
_exptl_crystal_size_mid 0.170
_exptl_crystal_size_min 0.030
_refine_diff_density_max 0.537
_refine_diff_density_min -0.395
_refine_ls_extinction_method none
_refine_ls_goodness_of_fit_ref 0.996
_refine_ls_hydrogen_treatment constr
_refine_ls_matrix_type full
_refine_ls_number_constraints 0
_refine_ls_number_parameters 118
_refine_ls_number_reflns 3076
_refine_ls_number_restraints 0
_refine_ls_restrained_S_all 0.996
_refine_ls_R_factor_all 0.114
_refine_ls_R_factor_gt 0.0583
_refine_ls_shift/su_max 0
_refine_ls_shift/su_mean 0
_refine_ls_structure_factor_coef Fsqd
_refine_ls_weighting_details 'w=1/[\s^2^(Fo^2^)+(0.0578P)^2^] where P=(Fo^2^+2Fc^2^)/3'
_refine_ls_weighting_scheme calc
_refine_ls_wR_factor_gt 0.1271
_refine_ls_wR_factor_ref 0.1545
_reflns_number_gt 1740
_reflns_number_total 3076
_reflns_threshold_expression 'I > 2\s(I)'
_cod_data_source_file su5381sup1.cif
_cod_data_source_block I
_cod_original_sg_symbol_H-M 'P 21/c'
_cod_database_code 1546551
_shelx_estimated_absorpt_t_min 0.951
_shelx_estimated_absorpt_t_max 0.951

loop_
_symmetry_equiv_pos_as_xyz
'x, y, z'
'-x, y+1/2, -z+1/2'
'-x, -y, -z'
'x, -y-1/2, z-1/2'

loop_
_atom_site_type_symbol
_atom_site_label
_atom_site_fract_x
_atom_site_fract_y
_atom_site_fract_z
_atom_site_U_iso_or_equiv
_atom_site_adp_type
_atom_site_calc_flag
_atom_site_occupancy
S S1 0.48769(9) 0.16638(5) 0.33331(8) 0.0486(2) Uani d 1
S S3 0.82543(9) 0.07137(6) 0.46302(9) 0.0594(3) Uani d 1
O O2 0.3383(2) 0.10646(12) 0.8114(2) 0.0458(4) Uani d 1
O O1 0.2734(2) 0.17772(14) 0.5839(2) 0.0537(5) Uani d 1
C C2 0.5515(3) 0.10466(16) 0.6310(3) 0.0360(5) Uani d 1
N N1 0.7540(3) 0.0327(2) 0.8531(3) 0.0665(8) Uani d 1
C C1 0.3739(3) 0.13390(17) 0.6686(3) 0.0386(6) Uani d 1
C C4 0.6154(3) 0.11524(15) 0.4855(3) 0.0357(5) Uani d 1
C C8 0.1685(3) 0.1339(2) 0.8649(4) 0.0567(8) Uani d 1
H H8A 0.1569 0.1106 0.9678 0.085 Uiso calc 1
H H8B 0.0723 0.1126 0.7937 0.085 Uiso calc 1
H H8C 0.164 0.1968 0.8687 0.085 Uiso calc 1
C C3 0.6647(3) 0.06433(18) 0.7544(3) 0.0427(6) Uani d 1
C C7 0.6114(4) 0.1453(2) 0.1655(3) 0.0561(8) Uani d 1
H H7A 0.6058 0.083 0.1425 0.067 Uiso calc 1
H H7B 0.5534 0.1759 0.0755 0.067 Uiso calc 1
C C6 0.8063(4) 0.1728(2) 0.1858(4) 0.0711(10) Uani d 1
H H6A 0.8571 0.1671 0.0857 0.085 Uiso calc 1
H H6B 0.8124 0.2343 0.2152 0.085 Uiso calc 1
C C5 0.9137(4) 0.1229(3) 0.3017(5) 0.0970(15) Uani d 1
H H5A 1.0079 0.1618 0.3448 0.116 Uiso calc 1
H H5B 0.9718 0.0774 0.2453 0.116 Uiso calc 1

loop_
_atom_site_aniso_label
_atom_site_aniso_U_11
_atom_site_aniso_U_22
_atom_site_aniso_U_33
_atom_site_aniso_U_12
_atom_site_aniso_U_13
_atom_site_aniso_U_23
S1 0.0506(4) 0.0592(4) 0.0353(4) 0.0148(3) -0.0001(3) 0.0032(3)
S3 0.0458(4) 0.0808(6) 0.0529(5) 0.0241(4) 0.0109(3) 0.0159(4)
O2 0.0390(9) 0.0551(11) 0.0442(10) 0.0026(9) 0.0084(8) 0.0065(10)
O1 0.0442(10) 0.0666(13) 0.0500(11) 0.0146(9) 0.0036(8) 0.0112(11)
C2 0.0326(11) 0.0367(12) 0.0385(13) -0.0006(10) 0.0013(10) 0.0006(11)
N1 0.0526(14) 0.093(2) 0.0536(15) 0.0132(14) 0.0026(12) 0.0237(16)
C1 0.0373(12) 0.0397(13) 0.0383(13) -0.0041(11) 0.0010(10) -0.0008(12)
C4 0.0370(11) 0.0309(11) 0.0382(13) 0.0003(10) -0.0035(10) -0.0015(11)
C8 0.0416(14) 0.0693(19) 0.0615(18) -0.0008(15) 0.0172(13) 0.0024(18)
C3 0.0368(12) 0.0495(15) 0.0420(15) 0.0028(12) 0.0041(11) 0.0057(13)
C7 0.0578(17) 0.076(2) 0.0345(14) 0.0023(16) 0.0042(12) -0.0018(16)
C6 0.0625(19) 0.087(2) 0.065(2) -0.0043(19) 0.0135(17) 0.020(2)
C5 0.0493(17) 0.153(4) 0.091(3) 0.012(2) 0.0211(18) 0.062(3)

loop_
_atom_type_symbol
_atom_type_description
_atom_type_scat_dispersion_real
_atom_type_scat_dispersion_imag
_atom_type_scat_source
C C 0.0033 0.0016 'International Tables Vol C Tables 4.2.6.8 and 6.1.1.4'
H H 0 0 'International Tables Vol C Tables 4.2.6.8 and 6.1.1.4'
N N 0.0061 0.0033 'International Tables Vol C Tables 4.2.6.8 and 6.1.1.4'
O O 0.0106 0.006 'International Tables Vol C Tables 4.2.6.8 and 6.1.1.4'
S S 0.1246 0.1234 'International Tables Vol C Tables 4.2.6.8 and 6.1.1.4'

loop_
_geom_angle_atom_site_label_1
_geom_angle_atom_site_label_2
_geom_angle_atom_site_label_3
_geom_angle
C4 S1 C7 103.25(13)
C4 S3 C5 108.61(15)
C1 O2 C8 116.5(2)
C4 C2 C3 119.0(2)
C4 C2 C1 123.6(2)
C3 C2 C1 117.4(2)
O1 C1 O2 124.1(2)
O1 C1 C2 124.8(2)
O2 C1 C2 111.1(2)
C2 C4 S1 121.18(18)
C2 C4 S3 116.27(18)
S1 C4 S3 122.51(15)
O2 C8 H8A 109.5
O2 C8 H8B 109.5
H8A C8 H8B 109.5
O2 C8 H8C 109.5
H8A C8 H8C 109.5
H8B C8 H8C 109.5
N1 C3 C2 179.5(3)
C6 C7 S1 114.6(2)
C6 C7 H7A 108.6
S1 C7 H7A 108.6
C6 C7 H7B 108.6
S1 C7 H7B 108.6
H7A C7 H7B 107.6
C5 C6 C7 114.1(3)
C5 C6 H6A 108.7
C7 C6 H6A 108.7
C5 C6 H6B 108.7
C7 C6 H6B 108.7
H6A C6 H6B 107.6
C6 C5 S3 123.3(2)
C6 C5 H5A 106.5
S3 C5 H5A 106.5
C6 C5 H5B 106.5
S3 C5 H5B 106.5
H5A C5 H5B 106.5

loop_
_geom_bond_atom_site_label_1
_geom_bond_atom_site_label_2
_geom_bond_distance
S1 C4 1.733(2)
S1 C7 1.803(3)
S3 C4 1.736(2)
S3 C5 1.765(3)
O2 C1 1.339(3)
O2 C8 1.450(3)
O1 C1 1.202(3)
C2 C4 1.381(3)
C2 C3 1.435(3)
C2 C1 1.465(3)
N1 C3 1.138(3)
C8 H8A 0.96
C8 H8B 0.96
C8 H8C 0.96
C7 C6 1.515(4)
C7 H7A 0.97
C7 H7B 0.97
C6 C5 1.440(4)
C6 H6A 0.97
C6 H6B 0.97
C5 H5A 0.97
C5 H5B 0.97

loop_
_geom_torsion_atom_site_label_1
_geom_torsion_atom_site_label_2
_geom_torsion_atom_site_label_3
_geom_torsion_atom_site_label_4
_geom_torsion
C8 O2 C1 O004 -1.3(4)
C8 O2 C1 C2 177.8(2)
C4 C2 C1 O1 -8.2(4)
C3 C2 C1 O1 170.7(3)
C4 C2 C1 O2 172.7(2)
C3 C2 C1 O2 -8.4(3)
C3 C2 C4 S1 -178.08(18)
C1 C2 C4 S1 0.8(4)
C3 C2 C4 S3 4.0(3)
C1 C2 C4 S3 -177.10(18)
C7 S1 C4 C2 -169.9(2)
C7 S1 C4 S3 7.9(2)
C5 S3 C4 C2 -159.8(2)
C5 S3 C4 S1 22.4(3)
C4 S1 C7 C6 -53.9(3)
S1 C7 C6 C5 66.7(4)
C7 C6 C5 S3 -26.9(6)
C4 S3 C5 C6 -16.1(5)

_cod_database_fobs_code 1546551
